data_7133014
loop_
_publ_author_name
'Wolff, Siad'
'Ponsonby, Annabelle'
'Dallmann, Andr&#xe9;'
'Herwig, Christian'
'Beckmann, Fabian'
'Cula, Beatrice'
'Limberg, Christian'

_publ_section_title
;
 Appropriation of group II metals: synthesis and characterisation of the
 first alkaline earth metal supported transition metal carbonite
 complexes.
;
_journal_issue 45
_journal_name_full 'Chemical communications (Cambridge, England)'
_journal_page_first 5816
_journal_page_last 5819
_journal_paper_doi 10.1039/d4cc01682c
_journal_volume 60
_journal_year 2024
_chemical_formula_sum 'C94 H150 Mg N4 Ni2 O8'
_chemical_formula_weight 1605.90
_space_group_crystal_system triclinic
_space_group_IT_number 2
_space_group_name_Hall '-P 1'
_space_group_name_H-M_alt 'P -1'
_atom_sites_solution_hydrogens geom
_audit_creation_method SHELXL-2018/3
_audit_update_record
;
2024-04-08 deposited with the CCDC.	2024-05-07 downloaded from the CCDC.
;
_cell_angle_alpha 85.509(5)
_cell_angle_beta 76.039(5)
_cell_angle_gamma 68.417(5)
_cell_formula_units_Z 1
_cell_length_a 10.3314(13)
_cell_length_b 12.1550(15)
_cell_length_c 20.115(3)
_cell_measurement_reflns_used 9961
_cell_measurement_temperature 100(2)
_cell_measurement_theta_max 26.40
_cell_measurement_theta_min 2.29
_cell_volume 2279.4(5)
_computing_cell_refinement 'Bruker SAINT'
_computing_data_collection 'Bruker APEX3'
_computing_data_reduction 'Bruker SAINT'
_computing_molecular_graphics 'Mercury (Wood, 2020)'
_computing_publication_material 'PLATON (Spek 2009)'
_computing_structure_refinement 'SHELXL-2013 (Sheldrick, 2013)'
_computing_structure_solution 'SHELXS-2013 (Sheldrick 2013)'
_diffrn_ambient_temperature 100(2)
_diffrn_measured_fraction_theta_full 0.997
_diffrn_measured_fraction_theta_max 0.996
_diffrn_measurement_device_type 'Bruker D8 VENTURE'
_diffrn_measurement_method '\f and \w scans'
_diffrn_radiation_type MoK\a
_diffrn_radiation_wavelength 0.71073
_diffrn_reflns_av_R_equivalents 0.0463
_diffrn_reflns_av_unetI/netI 0.0237
_diffrn_reflns_Laue_measured_fraction_full 0.997
_diffrn_reflns_Laue_measured_fraction_max 0.996
_diffrn_reflns_limit_h_max 12
_diffrn_reflns_limit_h_min -12
_diffrn_reflns_limit_k_max 15
_diffrn_reflns_limit_k_min -15
_diffrn_reflns_limit_l_max 25
_diffrn_reflns_limit_l_min -25
_diffrn_reflns_number 78371
_diffrn_reflns_point_group_measured_fraction_full 0.997
_diffrn_reflns_point_group_measured_fraction_max 0.996
_diffrn_reflns_theta_full 25.000
_diffrn_reflns_theta_max 26.430
_diffrn_reflns_theta_min 2.072
_exptl_absorpt_coefficient_mu 0.475
_exptl_absorpt_correction_T_max 0.7454
_exptl_absorpt_correction_T_min 0.6906
_exptl_absorpt_correction_type multi-scan
_exptl_absorpt_process_details SADABS
_exptl_crystal_colour orange
_exptl_crystal_density_diffrn 1.170
_exptl_crystal_description plate
_exptl_crystal_F_000 874
_exptl_crystal_size_max 0.360
_exptl_crystal_size_mid 0.260
_exptl_crystal_size_min 0.120
_refine_diff_density_max 1.219
_refine_diff_density_min -0.653
_refine_diff_density_rms 0.084
_refine_ls_extinction_method none
_refine_ls_goodness_of_fit_ref 1.085
_refine_ls_hydrogen_treatment constr
_refine_ls_matrix_type full
_refine_ls_number_parameters 508
_refine_ls_number_reflns 9329
_refine_ls_number_restraints 0
_refine_ls_restrained_S_all 1.085
_refine_ls_R_factor_all 0.0582
_refine_ls_R_factor_gt 0.0544
_refine_ls_shift/su_max 0.001
_refine_ls_shift/su_mean 0.000
_refine_ls_structure_factor_coef Fsqd
_refine_ls_weighting_details 'w=1/[\s^2^(Fo^2^)+(0.0611P)^2^+5.5442P] where P=(Fo^2^+2Fc^2^)/3'
_refine_ls_weighting_scheme calc
_refine_ls_wR_factor_gt 0.1447
_refine_ls_wR_factor_ref 0.1473
_reflns_Friedel_coverage 0.000
_reflns_number_gt 8596
_reflns_number_total 9329
_reflns_threshold_expression 'I > 2\s(I)'
_cod_data_source_file d4cc01682c3.cif
_cod_data_source_block sw220
_cod_depositor_comments 'Adding full bibliography for 7133014--7133018.cif.'
_cod_database_code 7133014
_shelx_shelxl_version_number 2018/3
_shelx_space_group_comment
;
The symmetry employed for this shelxl refinement is uniquely defined
by the following loop, which should always be used as a source of
symmetry information in preference to the above space-group names.
They are only intended as comments.
;
_shelx_estimated_absorpt_t_min 0.848
_shelx_estimated_absorpt_t_max 0.945

loop_
_space_group_symop_operation_xyz
'x, y, z'
'-x, -y, -z'

loop_
_atom_site_label
_atom_site_type_symbol
_atom_site_fract_x
_atom_site_fract_y
_atom_site_fract_z
_atom_site_U_iso_or_equiv
_atom_site_adp_type
_atom_site_occupancy
_atom_site_site_symmetry_order
_atom_site_calc_flag
_atom_site_refinement_flags_posn
_atom_site_refinement_flags_adp
_atom_site_refinement_flags_occupancy
_atom_site_disorder_assembly
_atom_site_disorder_group
Ni1 Ni 0.65682(3) 0.31646(3) 0.27325(2) 0.01094(10) Uani 1 1 d . . . . .
Mg1 Mg 0.500000 0.500000 0.500000 0.0152(3) Uani 1 2 d S . P . .
O1 O 0.5468(2) 0.46644(16) 0.32014(10) 0.0180(4) Uani 1 1 d . . . . .
O2 O 0.5862(2) 0.37909(16) 0.42171(9) 0.0175(4) Uani 1 1 d . . . . .
O3 O 0.3504(2) 0.41626(17) 0.53851(10) 0.0193(4) Uani 1 1 d . . . . .
O4 O 0.3501(2) 0.61794(17) 0.44887(10) 0.0197(4) Uani 1 1 d . . . . .
N1 N 0.6645(2) 0.34352(19) 0.17747(11) 0.0126(4) Uani 1 1 d . . . . .
N2 N 0.7646(2) 0.15438(18) 0.26820(11) 0.0120(4) Uani 1 1 d . . . . .
C1 C 0.5951(3) 0.3809(2) 0.35914(13) 0.0119(5) Uani 1 1 d . . . . .
C2 C 0.3362(4) 0.3170(3) 0.50936(17) 0.0284(7) Uani 1 1 d . . . . .
H2 H 0.409450 0.254004 0.481903 0.034 Uiso 1 1 calc R U . . .
C3 C 0.1798(4) 0.3361(3) 0.53230(19) 0.0315(7) Uani 1 1 d . . . . .
H3A H 0.163373 0.260789 0.532690 0.038 Uiso 1 1 calc R U . . .
H3B H 0.123894 0.393074 0.502503 0.038 Uiso 1 1 calc R U . . .
C4 C 0.1422(5) 0.3856(4) 0.6038(2) 0.0534(12) Uani 1 1 d . . . . .
H4A H 0.151919 0.321435 0.637859 0.064 Uiso 1 1 calc R U . . .
H4B H 0.042779 0.443183 0.614901 0.064 Uiso 1 1 calc R U . . .
C5 C 0.2476(3) 0.4458(3) 0.60356(16) 0.0284(7) Uani 1 1 d . . . . .
H5A H 0.197554 0.532597 0.608515 0.034 Uiso 1 1 calc R U . . .
H5B H 0.295927 0.417029 0.641845 0.034 Uiso 1 1 calc R U . . .
C6 C 0.2480(3) 0.5908(3) 0.42098(15) 0.0214(6) Uani 1 1 d . . . . .
H6A H 0.160604 0.598345 0.456874 0.026 Uiso 1 1 calc R U . . .
H6B H 0.290092 0.509295 0.401934 0.026 Uiso 1 1 calc R U . . .
C7 C 0.2137(4) 0.6803(3) 0.36509(18) 0.0329(7) Uani 1 1 d . . . . .
H7A H 0.114274 0.699915 0.360670 0.039 Uiso 1 1 calc R U . . .
H7B H 0.280061 0.650361 0.320431 0.039 Uiso 1 1 calc R U . . .
C8 C 0.2333(4) 0.7870(3) 0.3894(2) 0.0359(8) Uani 1 1 d . . . . .
H8A H 0.252440 0.838915 0.350827 0.043 Uiso 1 1 calc R U . . .
H8B H 0.148700 0.833658 0.424307 0.043 Uiso 1 1 calc R U . . .
C9 C 0.3627(4) 0.7285(3) 0.41986(18) 0.0289(7) Uani 1 1 d . . . . .
H9A H 0.452214 0.712622 0.384038 0.035 Uiso 1 1 calc R U . . .
H9B H 0.362672 0.779492 0.455902 0.035 Uiso 1 1 calc R U . . .
C10 C 0.7354(3) 0.2622(2) 0.12887(13) 0.0132(5) Uani 1 1 d . . . . .
C11 C 0.8096(3) 0.1447(2) 0.14614(13) 0.0146(5) Uani 1 1 d . . . . .
H11 H 0.857762 0.092404 0.107906 0.017 Uiso 1 1 calc R U . . .
C12 C 0.8250(3) 0.0914(2) 0.20940(13) 0.0139(5) Uani 1 1 d . . . . .
C13 C 0.7632(3) 0.1032(2) 0.33488(13) 0.0145(5) Uani 1 1 d . . . . .
C14 C 0.6633(3) 0.0488(2) 0.36289(14) 0.0178(5) Uani 1 1 d . . . . .
C15 C 0.6640(3) -0.0006(3) 0.42787(15) 0.0250(6) Uani 1 1 d . . . . .
H15 H 0.597331 -0.037579 0.447558 0.030 Uiso 1 1 calc R U . . .
C16 C 0.7605(4) 0.0036(3) 0.46416(15) 0.0283(7) Uani 1 1 d . . . . .
H16 H 0.763048 -0.034094 0.507283 0.034 Uiso 1 1 calc R U . . .
C17 C 0.8533(3) 0.0627(3) 0.43744(15) 0.0253(6) Uani 1 1 d . . . . .
H17 H 0.917493 0.066652 0.463111 0.030 Uiso 1 1 calc R U . . .
C18 C 0.8540(3) 0.1164(2) 0.37357(14) 0.0179(5) Uani 1 1 d . . . . .
C19 C 0.9454(3) 0.1912(3) 0.34758(15) 0.0213(6) Uani 1 1 d . . . . .
H19 H 0.883910 0.263832 0.327604 0.026 Uiso 1 1 calc R U . . .
C20 C 1.0760(3) 0.1320(3) 0.29024(18) 0.0308(7) Uani 1 1 d . . . . .
H20A H 1.138570 0.058820 0.307169 0.046 Uiso 1 1 calc R U . . .
H20B H 1.128296 0.185696 0.275165 0.046 Uiso 1 1 calc R U . . .
H20C H 1.044838 0.113380 0.251593 0.046 Uiso 1 1 calc R U . . .
C21 C 0.9921(4) 0.2334(3) 0.40438(18) 0.0332(7) Uani 1 1 d . . . . .
H21A H 0.908511 0.270155 0.441492 0.050 Uiso 1 1 calc R U . . .
H21B H 1.036544 0.291380 0.385830 0.050 Uiso 1 1 calc R U . . .
H21C H 1.061292 0.165718 0.422181 0.050 Uiso 1 1 calc R U . . .
C22 C 0.5534(3) 0.0475(3) 0.32484(15) 0.0212(6) Uani 1 1 d . . . . .
H22 H 0.591334 0.057605 0.275012 0.025 Uiso 1 1 calc R U . . .
C23 C 0.4140(3) 0.1524(3) 0.34842(19) 0.0303(7) Uani 1 1 d . . . . .
H23A H 0.373672 0.144066 0.397066 0.045 Uiso 1 1 calc R U . . .
H23B H 0.345753 0.154286 0.321557 0.045 Uiso 1 1 calc R U . . .
H23C H 0.433400 0.226099 0.341739 0.045 Uiso 1 1 calc R U . . .
C24 C 0.5243(4) -0.0686(3) 0.33274(19) 0.0342(8) Uani 1 1 d . . . . .
H24A H 0.614732 -0.135405 0.319326 0.051 Uiso 1 1 calc R U . . .
H24B H 0.460605 -0.067099 0.303333 0.051 Uiso 1 1 calc R U . . .
H24C H 0.478875 -0.077199 0.380602 0.051 Uiso 1 1 calc R U . . .
C25 C 0.9171(3) -0.0445(2) 0.20209(14) 0.0180(5) Uani 1 1 d . . . . .
C26 C 0.8386(3) -0.1077(3) 0.17222(17) 0.0253(6) Uani 1 1 d . . . . .
H26A H 0.822801 -0.073405 0.127811 0.038 Uiso 1 1 calc R U . . .
H26B H 0.746317 -0.097720 0.203699 0.038 Uiso 1 1 calc R U . . .
H26C H 0.896796 -0.192149 0.166158 0.038 Uiso 1 1 calc R U . . .
C27 C 0.9564(3) -0.1129(2) 0.26706(16) 0.0251(6) Uani 1 1 d . . . . .
H27A H 0.869109 -0.112715 0.299813 0.038 Uiso 1 1 calc R U . . .
H27B H 1.005502 -0.074486 0.288032 0.038 Uiso 1 1 calc R U . . .
H27C H 1.019604 -0.194604 0.254404 0.038 Uiso 1 1 calc R U . . .
C28 C 1.0625(3) -0.0630(2) 0.15137(15) 0.0224(6) Uani 1 1 d . . . . .
H28A H 1.119955 -0.147769 0.146661 0.034 Uiso 1 1 calc R U . . .
H28B H 1.113502 -0.021868 0.168759 0.034 Uiso 1 1 calc R U . . .
H28C H 1.046161 -0.031217 0.106588 0.034 Uiso 1 1 calc R U . . .
C29 C 0.7475(3) 0.2795(2) 0.05016(13) 0.0169(5) Uani 1 1 d . . . . .
C30 C 0.6661(3) 0.4032(3) 0.02574(15) 0.0241(6) Uani 1 1 d . . . . .
H30A H 0.704199 0.460069 0.037595 0.036 Uiso 1 1 calc R U . . .
H30B H 0.564316 0.427020 0.048101 0.036 Uiso 1 1 calc R U . . .
H30C H 0.677976 0.401426 -0.024039 0.036 Uiso 1 1 calc R U . . .
C31 C 0.6885(3) 0.1948(3) 0.02415(15) 0.0246(6) Uani 1 1 d . . . . .
H31A H 0.589981 0.209892 0.049912 0.037 Uiso 1 1 calc R U . . .
H31B H 0.748068 0.112608 0.030770 0.037 Uiso 1 1 calc R U . . .
H31C H 0.690060 0.208248 -0.024669 0.037 Uiso 1 1 calc R U . . .
C32 C 0.9057(3) 0.2489(3) 0.01381(15) 0.0235(6) Uani 1 1 d . . . . .
H32A H 0.913968 0.261398 -0.035533 0.035 Uiso 1 1 calc R U . . .
H32B H 0.959673 0.165932 0.022042 0.035 Uiso 1 1 calc R U . . .
H32C H 0.944311 0.299939 0.031743 0.035 Uiso 1 1 calc R U . . .
C33 C 0.5831(3) 0.4653(2) 0.16750(13) 0.0141(5) Uani 1 1 d . . . . .
C34 C 0.6511(3) 0.5490(2) 0.15712(14) 0.0163(5) Uani 1 1 d . . . . .
C35 C 0.5668(3) 0.6683(2) 0.15536(15) 0.0219(6) Uani 1 1 d . . . . .
H35 H 0.610955 0.725737 0.148788 0.026 Uiso 1 1 calc R U . . .
C36 C 0.4202(3) 0.7053(3) 0.16296(16) 0.0242(6) Uani 1 1 d . . . . .
H36 H 0.364673 0.787109 0.161444 0.029 Uiso 1 1 calc R U . . .
C37 C 0.3547(3) 0.6218(2) 0.17282(15) 0.0199(6) Uani 1 1 d . . . . .
H37 H 0.254280 0.647117 0.177479 0.024 Uiso 1 1 calc R U . . .
C38 C 0.4344(3) 0.5013(2) 0.17598(14) 0.0163(5) Uani 1 1 d . . . . .
C39 C 0.3579(3) 0.4127(2) 0.18927(15) 0.0194(6) Uani 1 1 d . . . . .
H39 H 0.431716 0.331726 0.189486 0.023 Uiso 1 1 calc R U . . .
C40 C 0.2532(3) 0.4354(3) 0.25945(16) 0.0253(6) Uani 1 1 d . . . . .
H40A H 0.304138 0.434110 0.294936 0.038 Uiso 1 1 calc R U . . .
H40B H 0.211484 0.373645 0.268579 0.038 Uiso 1 1 calc R U . . .
H40C H 0.176920 0.512853 0.259770 0.038 Uiso 1 1 calc R U . . .
C41 C 0.2796(3) 0.4152(3) 0.13309(16) 0.0265(6) Uani 1 1 d . . . . .
H41A H 0.207439 0.494280 0.131408 0.040 Uiso 1 1 calc R U . . .
H41B H 0.232818 0.356853 0.143203 0.040 Uiso 1 1 calc R U . . .
H41C H 0.348475 0.396108 0.088756 0.040 Uiso 1 1 calc R U . . .
C42 C 0.8117(3) 0.5112(2) 0.14832(14) 0.0185(5) Uani 1 1 d . . . . .
H42 H 0.854857 0.424673 0.136914 0.022 Uiso 1 1 calc R U . . .
C43 C 0.8482(3) 0.5285(3) 0.21496(16) 0.0291(7) Uani 1 1 d . . . . .
H43A H 0.804845 0.612430 0.228127 0.044 Uiso 1 1 calc R U . . .
H43B H 0.952243 0.502280 0.208329 0.044 Uiso 1 1 calc R U . . .
H43C H 0.810938 0.481925 0.251204 0.044 Uiso 1 1 calc R U . . .
C44 C 0.8792(3) 0.5757(3) 0.08953(16) 0.0262(6) Uani 1 1 d . . . . .
H44A H 0.851396 0.566867 0.047557 0.039 Uiso 1 1 calc R U . . .
H44B H 0.983546 0.541492 0.082217 0.039 Uiso 1 1 calc R U . . .
H44C H 0.845667 0.659843 0.101311 0.039 Uiso 1 1 calc R U . . .
C45 C 0.5069(6) -0.0148(5) 0.0352(3) 0.0661(14) Uani 1 1 d . . . . .
H45A H 0.601203 -0.016858 0.039413 0.079 Uiso 1 1 calc R U . . .
H45B H 0.503881 -0.095042 0.045163 0.079 Uiso 1 1 calc R U . . .
C46 C 0.3914(6) 0.0712(6) 0.0876(3) 0.0777(17) Uani 1 1 d . . . . .
H46A H 0.380360 0.153023 0.072563 0.093 Uiso 1 1 calc R U . . .
H46B H 0.299405 0.060946 0.090611 0.093 Uiso 1 1 calc R U . . .
C47 C 0.4248(7) 0.0537(6) 0.1576(3) 0.0852(18) Uani 1 1 d . . . . .
H47A H 0.438279 -0.027821 0.172199 0.128 Uiso 1 1 calc R U . . .
H47B H 0.345386 0.108628 0.190464 0.128 Uiso 1 1 calc R U . . .
H47C H 0.512457 0.068960 0.155536 0.128 Uiso 1 1 calc R U . . .

loop_
_atom_site_aniso_label
_atom_site_aniso_U_11
_atom_site_aniso_U_22
_atom_site_aniso_U_33
_atom_site_aniso_U_23
_atom_site_aniso_U_13
_atom_site_aniso_U_12
Ni1 0.00959(16) 0.00971(17) 0.01315(17) -0.00108(11) -0.00278(12) -0.00272(12)
Mg1 0.0156(6) 0.0175(6) 0.0147(6) -0.0019(5) -0.0019(5) -0.0090(5)
O1 0.0209(10) 0.0113(9) 0.0182(9) -0.0003(7) -0.0046(7) -0.0013(7)
O2 0.0205(10) 0.0156(9) 0.0168(9) -0.0006(7) -0.0042(7) -0.0068(8)
O3 0.0207(10) 0.0201(10) 0.0211(10) -0.0026(8) -0.0017(8) -0.0133(8)
O4 0.0222(10) 0.0172(10) 0.0249(10) 0.0031(8) -0.0085(8) -0.0119(8)
N1 0.0111(10) 0.0110(10) 0.0158(10) 0.0014(8) -0.0040(8) -0.0037(8)
N2 0.0103(10) 0.0109(10) 0.0159(10) 0.0030(8) -0.0054(8) -0.0044(8)
C1 0.0102(11) 0.0110(11) 0.0167(12) 0.0010(9) -0.0037(9) -0.0062(9)
C2 0.0298(17) 0.0259(16) 0.0371(17) -0.0098(13) -0.0017(13) -0.0203(14)
C3 0.0273(17) 0.0288(17) 0.048(2) 0.0030(14) -0.0136(14) -0.0189(14)
C4 0.047(2) 0.069(3) 0.056(3) -0.021(2) 0.0158(19) -0.048(2)
C5 0.0253(16) 0.0349(17) 0.0273(16) -0.0074(13) 0.0062(12) -0.0197(14)
C6 0.0178(13) 0.0237(14) 0.0268(14) 0.0015(11) -0.0076(11) -0.0107(12)
C7 0.0367(18) 0.0299(17) 0.0388(18) 0.0107(14) -0.0181(15) -0.0159(15)
C8 0.0345(18) 0.0292(17) 0.050(2) 0.0108(15) -0.0214(16) -0.0127(15)
C9 0.0289(16) 0.0190(15) 0.0459(19) 0.0109(13) -0.0173(14) -0.0133(13)
C10 0.0107(11) 0.0142(12) 0.0151(12) 0.0015(9) -0.0035(9) -0.0050(10)
C11 0.0138(12) 0.0115(12) 0.0159(12) -0.0018(9) -0.0021(9) -0.0020(10)
C12 0.0115(12) 0.0128(12) 0.0179(12) 0.0009(9) -0.0029(9) -0.0052(10)
C13 0.0158(12) 0.0109(11) 0.0159(12) 0.0029(9) -0.0043(10) -0.0038(10)
C14 0.0180(13) 0.0142(12) 0.0202(13) 0.0008(10) -0.0019(10) -0.0064(11)
C15 0.0302(16) 0.0179(14) 0.0238(15) 0.0043(11) 0.0009(12) -0.0103(12)
C16 0.0391(18) 0.0237(15) 0.0189(14) 0.0085(11) -0.0081(13) -0.0084(14)
C17 0.0287(16) 0.0238(15) 0.0234(15) 0.0033(11) -0.0143(12) -0.0049(12)
C18 0.0156(13) 0.0158(13) 0.0211(13) 0.0018(10) -0.0078(10) -0.0022(10)
C19 0.0178(14) 0.0221(14) 0.0277(15) 0.0026(11) -0.0116(11) -0.0076(11)
C20 0.0206(15) 0.0323(17) 0.0422(19) -0.0052(14) -0.0055(13) -0.0127(13)
C21 0.0322(18) 0.0338(18) 0.0415(19) -0.0024(14) -0.0187(15) -0.0137(15)
C22 0.0209(14) 0.0214(14) 0.0259(14) -0.0003(11) -0.0024(11) -0.0147(12)
C23 0.0187(15) 0.0295(17) 0.0464(19) -0.0044(14) -0.0078(13) -0.0119(13)
C24 0.0383(19) 0.0293(17) 0.0434(19) -0.0023(14) -0.0031(15) -0.0251(15)
C25 0.0165(13) 0.0110(12) 0.0232(14) 0.0009(10) -0.0049(10) -0.0012(10)
C26 0.0252(15) 0.0133(13) 0.0359(17) -0.0039(12) -0.0062(13) -0.0049(12)
C27 0.0265(15) 0.0125(13) 0.0281(15) 0.0029(11) -0.0057(12) 0.0013(11)
C28 0.0164(13) 0.0132(13) 0.0288(15) -0.0006(11) -0.0022(11) 0.0031(11)
C29 0.0197(13) 0.0171(13) 0.0144(12) 0.0019(10) -0.0046(10) -0.0072(11)
C30 0.0307(16) 0.0222(15) 0.0175(13) 0.0045(11) -0.0088(12) -0.0063(12)
C31 0.0335(17) 0.0281(16) 0.0186(13) 0.0013(11) -0.0104(12) -0.0159(13)
C32 0.0197(14) 0.0296(16) 0.0188(13) 0.0025(11) -0.0012(11) -0.0088(12)
C33 0.0140(12) 0.0111(12) 0.0160(12) 0.0024(9) -0.0049(9) -0.0027(10)
C34 0.0143(13) 0.0155(13) 0.0192(13) 0.0015(10) -0.0039(10) -0.0058(10)
C35 0.0214(14) 0.0135(13) 0.0322(16) 0.0032(11) -0.0074(12) -0.0078(11)
C36 0.0209(14) 0.0137(13) 0.0340(16) 0.0035(11) -0.0082(12) -0.0010(11)
C37 0.0133(13) 0.0155(13) 0.0283(15) 0.0021(11) -0.0071(11) -0.0011(10)
C38 0.0148(13) 0.0155(13) 0.0195(13) 0.0020(10) -0.0045(10) -0.0065(10)
C39 0.0148(13) 0.0167(13) 0.0287(15) 0.0034(11) -0.0079(11) -0.0069(11)
C40 0.0225(15) 0.0272(15) 0.0304(16) 0.0042(12) -0.0059(12) -0.0144(13)
C41 0.0240(15) 0.0312(16) 0.0308(16) 0.0020(13) -0.0097(12) -0.0156(13)
C42 0.0136(13) 0.0182(13) 0.0243(14) 0.0005(11) -0.0033(10) -0.0070(11)
C43 0.0207(15) 0.046(2) 0.0259(15) 0.0029(13) -0.0062(12) -0.0179(14)
C44 0.0233(15) 0.0311(16) 0.0271(15) 0.0023(12) -0.0018(12) -0.0159(13)
C45 0.064(3) 0.053(3) 0.094(4) -0.008(3) -0.010(3) -0.039(3)
C46 0.069(4) 0.086(4) 0.080(4) 0.000(3) 0.005(3) -0.043(3)
C47 0.079(4) 0.088(4) 0.088(4) 0.010(3) -0.006(3) -0.040(4)

loop_
_atom_type_symbol
_atom_type_description
_atom_type_scat_dispersion_real
_atom_type_scat_dispersion_imag
_atom_type_scat_source
C C 0.0033 0.0016 'International Tables Vol C Tables 4.2.6.8 and 6.1.1.4'
H H 0.0000 0.0000 'International Tables Vol C Tables 4.2.6.8 and 6.1.1.4'
Mg Mg 0.0486 0.0363 'International Tables Vol C Tables 4.2.6.8 and 6.1.1.4'
N N 0.0061 0.0033 'International Tables Vol C Tables 4.2.6.8 and 6.1.1.4'
Ni Ni 0.3393 1.1124 'International Tables Vol C Tables 4.2.6.8 and 6.1.1.4'
O O 0.0106 0.0060 'International Tables Vol C Tables 4.2.6.8 and 6.1.1.4'

loop_
_geom_angle_atom_site_label_1
_geom_angle_atom_site_label_2
_geom_angle_atom_site_label_3
_geom_angle
_geom_angle_site_symmetry_1
_geom_angle_site_symmetry_3
_geom_angle_publ_flag
C1 Ni1 N2 115.01(10) . . ?
C1 Ni1 N1 146.76(10) . . ?
N2 Ni1 N1 98.21(9) . . ?
C1 Ni1 O1 39.55(10) . . ?
N2 Ni1 O1 154.56(9) . . ?
N1 Ni1 O1 107.23(9) . . ?
O2 Mg1 O2 180.00(7) 2_666 . ?
O2 Mg1 O4 93.35(8) 2_666 2_666 ?
O2 Mg1 O4 86.65(8) . 2_666 ?
O2 Mg1 O4 86.65(8) 2_666 . ?
O2 Mg1 O4 93.35(8) . . ?
O4 Mg1 O4 180.0 2_666 . ?
O2 Mg1 O3 92.55(7) 2_666 . ?
O2 Mg1 O3 87.45(7) . . ?
O4 Mg1 O3 92.15(8) 2_666 . ?
O4 Mg1 O3 87.85(8) . . ?
O2 Mg1 O3 87.45(7) 2_666 2_666 ?
O2 Mg1 O3 92.55(7) . 2_666 ?
O4 Mg1 O3 87.85(8) 2_666 2_666 ?
O4 Mg1 O3 92.15(8) . 2_666 ?
O3 Mg1 O3 180.0 . 2_666 ?
C1 O1 Ni1 65.55(14) . . ?
C1 O2 Mg1 136.29(17) . . ?
C5 O3 C2 107.5(2) . . ?
C5 O3 Mg1 124.05(16) . . ?
C2 O3 Mg1 128.38(17) . . ?
C6 O4 C9 109.4(2) . . ?
C6 O4 Mg1 126.29(16) . . ?
C9 O4 Mg1 122.26(17) . . ?
C10 N1 C33 126.0(2) . . ?
C10 N1 Ni1 124.75(18) . . ?
C33 N1 Ni1 109.26(16) . . ?
C12 N2 C13 123.9(2) . . ?
C12 N2 Ni1 124.20(17) . . ?
C13 N2 Ni1 111.63(16) . . ?
O2 C1 O1 130.5(2) . . ?
O2 C1 Ni1 154.5(2) . . ?
O1 C1 Ni1 74.90(15) . . ?
O3 C2 C3 104.6(2) . . ?
O3 C2 H2 127.7 . . ?
C3 C2 H2 127.7 . . ?
C2 C3 C4 102.3(3) . . ?
C2 C3 H3A 111.3 . . ?
C4 C3 H3A 111.3 . . ?
C2 C3 H3B 111.3 . . ?
C4 C3 H3B 111.3 . . ?
H3A C3 H3B 109.2 . . ?
C3 C4 C5 105.4(3) . . ?
C3 C4 H4A 110.7 . . ?
C5 C4 H4A 110.7 . . ?
C3 C4 H4B 110.7 . . ?
C5 C4 H4B 110.7 . . ?
H4A C4 H4B 108.8 . . ?
O3 C5 C4 106.4(3) . . ?
O3 C5 H5A 110.4 . . ?
C4 C5 H5A 110.4 . . ?
O3 C5 H5B 110.4 . . ?
C4 C5 H5B 110.4 . . ?
H5A C5 H5B 108.6 . . ?
O4 C6 C7 105.4(2) . . ?
O4 C6 H6A 110.7 . . ?
C7 C6 H6A 110.7 . . ?
O4 C6 H6B 110.7 . . ?
C7 C6 H6B 110.7 . . ?
H6A C6 H6B 108.8 . . ?
C6 C7 C8 103.4(3) . . ?
C6 C7 H7A 111.1 . . ?
C8 C7 H7A 111.1 . . ?
C6 C7 H7B 111.1 . . ?
C8 C7 H7B 111.1 . . ?
H7A C7 H7B 109.1 . . ?
C9 C8 C7 101.4(3) . . ?
C9 C8 H8A 111.5 . . ?
C7 C8 H8A 111.5 . . ?
C9 C8 H8B 111.5 . . ?
C7 C8 H8B 111.5 . . ?
H8A C8 H8B 109.3 . . ?
O4 C9 C8 105.3(2) . . ?
O4 C9 H9A 110.7 . . ?
C8 C9 H9A 110.7 . . ?
O4 C9 H9B 110.7 . . ?
C8 C9 H9B 110.7 . . ?
H9A C9 H9B 108.8 . . ?
N1 C10 C11 120.0(2) . . ?
N1 C10 C29 127.0(2) . . ?
C11 C10 C29 113.0(2) . . ?
C12 C11 C10 131.6(2) . . ?
C12 C11 H11 114.2 . . ?
C10 C11 H11 114.2 . . ?
N2 C12 C11 121.2(2) . . ?
N2 C12 C25 126.4(2) . . ?
C11 C12 C25 112.5(2) . . ?
C14 C13 C18 121.0(2) . . ?
C14 C13 N2 119.3(2) . . ?
C18 C13 N2 119.5(2) . . ?
C15 C14 C13 118.3(3) . . ?
C15 C14 C22 120.4(3) . . ?
C13 C14 C22 121.2(2) . . ?
C16 C15 C14 121.1(3) . . ?
C16 C15 H15 119.5 . . ?
C14 C15 H15 119.5 . . ?
C17 C16 C15 119.9(3) . . ?
C17 C16 H16 120.0 . . ?
C15 C16 H16 120.0 . . ?
C16 C17 C18 121.2(3) . . ?
C16 C17 H17 119.4 . . ?
C18 C17 H17 119.4 . . ?
C17 C18 C13 118.1(3) . . ?
C17 C18 C19 121.0(3) . . ?
C13 C18 C19 120.9(2) . . ?
C18 C19 C20 113.8(2) . . ?
C18 C19 C21 113.4(3) . . ?
C20 C19 C21 109.5(3) . . ?
C18 C19 H19 106.5 . . ?
C20 C19 H19 106.5 . . ?
C21 C19 H19 106.5 . . ?
C19 C20 H20A 109.5 . . ?
C19 C20 H20B 109.5 . . ?
H20A C20 H20B 109.5 . . ?
C19 C20 H20C 109.5 . . ?
H20A C20 H20C 109.5 . . ?
H20B C20 H20C 109.5 . . ?
C19 C21 H21A 109.5 . . ?
C19 C21 H21B 109.5 . . ?
H21A C21 H21B 109.5 . . ?
C19 C21 H21C 109.5 . . ?
H21A C21 H21C 109.5 . . ?
H21B C21 H21C 109.5 . . ?
C14 C22 C23 109.7(2) . . ?
C14 C22 C24 113.5(3) . . ?
C23 C22 C24 110.2(2) . . ?
C14 C22 H22 107.7 . . ?
C23 C22 H22 107.7 . . ?
C24 C22 H22 107.7 . . ?
C22 C23 H23A 109.5 . . ?
C22 C23 H23B 109.5 . . ?
H23A C23 H23B 109.5 . . ?
C22 C23 H23C 109.5 . . ?
H23A C23 H23C 109.5 . . ?
H23B C23 H23C 109.5 . . ?
C22 C24 H24A 109.5 . . ?
C22 C24 H24B 109.5 . . ?
H24A C24 H24B 109.5 . . ?
C22 C24 H24C 109.5 . . ?
H24A C24 H24C 109.5 . . ?
H24B C24 H24C 109.5 . . ?
C26 C25 C28 108.0(2) . . ?
C26 C25 C27 107.0(2) . . ?
C28 C25 C27 104.7(2) . . ?
C26 C25 C12 109.0(2) . . ?
C28 C25 C12 109.4(2) . . ?
C27 C25 C12 118.3(2) . . ?
C25 C26 H26A 109.5 . . ?
C25 C26 H26B 109.5 . . ?
H26A C26 H26B 109.5 . . ?
C25 C26 H26C 109.5 . . ?
H26A C26 H26C 109.5 . . ?
H26B C26 H26C 109.5 . . ?
C25 C27 H27A 109.5 . . ?
C25 C27 H27B 109.5 . . ?
H27A C27 H27B 109.5 . . ?
C25 C27 H27C 109.5 . . ?
H27A C27 H27C 109.5 . . ?
H27B C27 H27C 109.5 . . ?
C25 C28 H28A 109.5 . . ?
C25 C28 H28B 109.5 . . ?
H28A C28 H28B 109.5 . . ?
C25 C28 H28C 109.5 . . ?
H28A C28 H28C 109.5 . . ?
H28B C28 H28C 109.5 . . ?
C30 C29 C32 106.5(2) . . ?
C30 C29 C31 105.6(2) . . ?
C32 C29 C31 109.4(2) . . ?
C30 C29 C10 117.4(2) . . ?
C32 C29 C10 109.0(2) . . ?
C31 C29 C10 108.8(2) . . ?
C29 C30 H30A 109.5 . . ?
C29 C30 H30B 109.5 . . ?
H30A C30 H30B 109.5 . . ?
C29 C30 H30C 109.5 . . ?
H30A C30 H30C 109.5 . . ?
H30B C30 H30C 109.5 . . ?
C29 C31 H31A 109.5 . . ?
C29 C31 H31B 109.5 . . ?
H31A C31 H31B 109.5 . . ?
C29 C31 H31C 109.5 . . ?
H31A C31 H31C 109.5 . . ?
H31B C31 H31C 109.5 . . ?
C29 C32 H32A 109.5 . . ?
C29 C32 H32B 109.5 . . ?
H32A C32 H32B 109.5 . . ?
C29 C32 H32C 109.5 . . ?
H32A C32 H32C 109.5 . . ?
H32B C32 H32C 109.5 . . ?
C38 C33 C34 120.9(2) . . ?
C38 C33 N1 119.3(2) . . ?
C34 C33 N1 119.3(2) . . ?
C35 C34 C33 118.3(2) . . ?
C35 C34 C42 120.4(2) . . ?
C33 C34 C42 121.4(2) . . ?
C36 C35 C34 121.6(3) . . ?
C36 C35 H35 119.2 . . ?
C34 C35 H35 119.2 . . ?
C35 C36 C37 119.5(3) . . ?
C35 C36 H36 120.2 . . ?
C37 C36 H36 120.2 . . ?
C36 C37 C38 121.0(3) . . ?
C36 C37 H37 119.5 . . ?
C38 C37 H37 119.5 . . ?
C37 C38 C33 118.7(2) . . ?
C37 C38 C39 119.4(2) . . ?
C33 C38 C39 121.9(2) . . ?
C38 C39 C40 110.8(2) . . ?
C38 C39 C41 111.9(2) . . ?
C40 C39 C41 110.1(2) . . ?
C38 C39 H39 107.9 . . ?
C40 C39 H39 107.9 . . ?
C41 C39 H39 107.9 . . ?
C39 C40 H40A 109.5 . . ?
C39 C40 H40B 109.5 . . ?
H40A C40 H40B 109.5 . . ?
C39 C40 H40C 109.5 . . ?
H40A C40 H40C 109.5 . . ?
H40B C40 H40C 109.5 . . ?
C39 C41 H41A 109.5 . . ?
C39 C41 H41B 109.5 . . ?
H41A C41 H41B 109.5 . . ?
C39 C41 H41C 109.5 . . ?
H41A C41 H41C 109.5 . . ?
H41B C41 H41C 109.5 . . ?
C34 C42 C43 110.9(2) . . ?
C34 C42 C44 112.6(2) . . ?
C43 C42 C44 110.3(2) . . ?
C34 C42 H42 107.6 . . ?
C43 C42 H42 107.6 . . ?
C44 C42 H42 107.6 . . ?
C42 C43 H43A 109.5 . . ?
C42 C43 H43B 109.5 . . ?
H43A C43 H43B 109.5 . . ?
C42 C43 H43C 109.5 . . ?
H43A C43 H43C 109.5 . . ?
H43B C43 H43C 109.5 . . ?
C42 C44 H44A 109.5 . . ?
C42 C44 H44B 109.5 . . ?
H44A C44 H44B 109.5 . . ?
C42 C44 H44C 109.5 . . ?
H44A C44 H44C 109.5 . . ?
H44B C44 H44C 109.5 . . ?
C45 C45 C46 113.4(6) 2_655 . ?
C45 C45 H45A 108.9 2_655 . ?
C46 C45 H45A 108.9 . . ?
C45 C45 H45B 108.9 2_655 . ?
C46 C45 H45B 108.9 . . ?
H45A C45 H45B 107.7 . . ?
C47 C46 C45 112.1(6) . . ?
C47 C46 H46A 109.2 . . ?
C45 C46 H46A 109.2 . . ?
C47 C46 H46B 109.2 . . ?
C45 C46 H46B 109.2 . . ?
H46A C46 H46B 107.9 . . ?
C46 C47 H47A 109.5 . . ?
C46 C47 H47B 109.5 . . ?
H47A C47 H47B 109.5 . . ?
C46 C47 H47C 109.5 . . ?
H47A C47 H47C 109.5 . . ?
H47B C47 H47C 109.5 . . ?

loop_
_geom_bond_atom_site_label_1
_geom_bond_atom_site_label_2
_geom_bond_distance
_geom_bond_site_symmetry_2
_geom_bond_publ_flag
Ni1 C1 1.822(3) . ?
Ni1 N2 1.869(2) . ?
Ni1 N1 1.916(2) . ?
Ni1 O1 1.9320(19) . ?
Mg1 O2 2.0385(19) 2_666 ?
Mg1 O2 2.0386(19) . ?
Mg1 O4 2.102(2) 2_666 ?
Mg1 O4 2.102(2) . ?
Mg1 O3 2.1169(19) . ?
Mg1 O3 2.1169(19) 2_666 ?
O1 C1 1.274(3) . ?
O2 C1 1.239(3) . ?
O3 C5 1.446(3) . ?
O3 C2 1.450(3) . ?
O4 C6 1.451(3) . ?
O4 C9 1.460(3) . ?
N1 C10 1.320(3) . ?
N1 C33 1.435(3) . ?
N2 C12 1.345(3) . ?
N2 C13 1.433(3) . ?
C2 C3 1.503(4) . ?
C2 H2 0.9500 . ?
C3 C4 1.508(5) . ?
C3 H3A 0.9900 . ?
C3 H3B 0.9900 . ?
C4 C5 1.518(4) . ?
C4 H4A 0.9900 . ?
C4 H4B 0.9900 . ?
C5 H5A 0.9900 . ?
C5 H5B 0.9900 . ?
C6 C7 1.513(4) . ?
C6 H6A 0.9900 . ?
C6 H6B 0.9900 . ?
C7 C8 1.518(5) . ?
C7 H7A 0.9900 . ?
C7 H7B 0.9900 . ?
C8 C9 1.515(4) . ?
C8 H8A 0.9900 . ?
C8 H8B 0.9900 . ?
C9 H9A 0.9900 . ?
C9 H9B 0.9900 . ?
C10 C11 1.412(4) . ?
C10 C29 1.561(3) . ?
C11 C12 1.399(4) . ?
C11 H11 0.9500 . ?
C12 C25 1.571(4) . ?
C13 C14 1.409(4) . ?
C13 C18 1.412(4) . ?
C14 C15 1.395(4) . ?
C14 C22 1.519(4) . ?
C15 C16 1.387(5) . ?
C15 H15 0.9500 . ?
C16 C17 1.386(5) . ?
C16 H16 0.9500 . ?
C17 C18 1.395(4) . ?
C17 H17 0.9500 . ?
C18 C19 1.519(4) . ?
C19 C20 1.528(4) . ?
C19 C21 1.531(4) . ?
C19 H19 1.0000 . ?
C20 H20A 0.9800 . ?
C20 H20B 0.9800 . ?
C20 H20C 0.9800 . ?
C21 H21A 0.9800 . ?
C21 H21B 0.9800 . ?
C21 H21C 0.9800 . ?
C22 C23 1.530(4) . ?
C22 C24 1.536(4) . ?
C22 H22 1.0000 . ?
C23 H23A 0.9800 . ?
C23 H23B 0.9800 . ?
C23 H23C 0.9800 . ?
C24 H24A 0.9800 . ?
C24 H24B 0.9800 . ?
C24 H24C 0.9800 . ?
C25 C26 1.541(4) . ?
C25 C28 1.548(4) . ?
C25 C27 1.550(4) . ?
C26 H26A 0.9800 . ?
C26 H26B 0.9800 . ?
C26 H26C 0.9800 . ?
C27 H27A 0.9800 . ?
C27 H27B 0.9800 . ?
C27 H27C 0.9800 . ?
C28 H28A 0.9800 . ?
C28 H28B 0.9800 . ?
C28 H28C 0.9800 . ?
C29 C30 1.537(4) . ?
C29 C32 1.538(4) . ?
C29 C31 1.551(4) . ?
C30 H30A 0.9800 . ?
C30 H30B 0.9800 . ?
C30 H30C 0.9800 . ?
C31 H31A 0.9800 . ?
C31 H31B 0.9800 . ?
C31 H31C 0.9800 . ?
C32 H32A 0.9800 . ?
C32 H32B 0.9800 . ?
C32 H32C 0.9800 . ?
C33 C38 1.405(4) . ?
C33 C34 1.412(4) . ?
C34 C35 1.393(4) . ?
C34 C42 1.518(4) . ?
C35 C36 1.385(4) . ?
C35 H35 0.9500 . ?
C36 C37 1.392(4) . ?
C36 H36 0.9500 . ?
C37 C38 1.396(4) . ?
C37 H37 0.9500 . ?
C38 C39 1.528(4) . ?
C39 C40 1.531(4) . ?
C39 C41 1.533(4) . ?
C39 H39 1.0000 . ?
C40 H40A 0.9800 . ?
C40 H40B 0.9800 . ?
C40 H40C 0.9800 . ?
C41 H41A 0.9800 . ?
C41 H41B 0.9800 . ?
C41 H41C 0.9800 . ?
C42 C43 1.527(4) . ?
C42 C44 1.536(4) . ?
C42 H42 1.0000 . ?
C43 H43A 0.9800 . ?
C43 H43B 0.9800 . ?
C43 H43C 0.9800 . ?
C44 H44A 0.9800 . ?
C44 H44B 0.9800 . ?
C44 H44C 0.9800 . ?
C45 C45 1.459(11) 2_655 ?
C45 C46 1.510(8) . ?
C45 H45A 0.9900 . ?
C45 H45B 0.9900 . ?
C46 C47 1.510(9) . ?
C46 H46A 0.9900 . ?
C46 H46B 0.9900 . ?
C47 H47A 0.9800 . ?
C47 H47B 0.9800 . ?
C47 H47C 0.9800 . ?

loop_
_geom_torsion_atom_site_label_1
_geom_torsion_atom_site_label_2
_geom_torsion_atom_site_label_3
_geom_torsion_atom_site_label_4
_geom_torsion
_geom_torsion_site_symmetry_1
_geom_torsion_site_symmetry_2
_geom_torsion_site_symmetry_3
_geom_torsion_site_symmetry_4
_geom_torsion_publ_flag
C1 Ni1 N2 C12 -176.99(19) . . . . ?
N1 Ni1 N2 C12 1.8(2) . . . . ?
O1 Ni1 N2 C12 -177.55(19) . . . . ?
C1 Ni1 N2 C13 8.7(2) . . . . ?
N1 Ni1 N2 C13 -172.54(17) . . . . ?
O1 Ni1 N2 C13 8.1(3) . . . . ?
Mg1 O2 C1 O1 -1.5(4) . . . . ?
Mg1 O2 C1 Ni1 173.6(3) . . . . ?
Ni1 O1 C1 O2 177.8(3) . . . . ?
N2 Ni1 C1 O2 4.3(5) . . . . ?
N1 Ni1 C1 O2 -173.6(4) . . . . ?
O1 Ni1 C1 O2 -176.1(6) . . . . ?
N2 Ni1 C1 O1 -179.62(13) . . . . ?
N1 Ni1 C1 O1 2.5(3) . . . . ?
C5 O3 C2 C3 33.6(3) . . . . ?
Mg1 O3 C2 C3 -150.3(2) . . . . ?
O3 C2 C3 C4 -37.1(4) . . . . ?
C2 C3 C4 C5 27.1(4) . . . . ?
C2 O3 C5 C4 -15.9(4) . . . . ?
Mg1 O3 C5 C4 167.8(3) . . . . ?
C3 C4 C5 O3 -7.7(4) . . . . ?
C9 O4 C6 C7 8.2(3) . . . . ?
Mg1 O4 C6 C7 -155.7(2) . . . . ?
O4 C6 C7 C8 -29.4(3) . . . . ?
C6 C7 C8 C9 38.4(3) . . . . ?
C6 O4 C9 C8 16.4(3) . . . . ?
Mg1 O4 C9 C8 -178.9(2) . . . . ?
C7 C8 C9 O4 -33.8(4) . . . . ?
C33 N1 C10 C11 -179.0(2) . . . . ?
Ni1 N1 C10 C11 1.8(3) . . . . ?
C33 N1 C10 C29 0.2(4) . . . . ?
Ni1 N1 C10 C29 -178.99(19) . . . . ?
N1 C10 C11 C12 0.2(4) . . . . ?
C29 C10 C11 C12 -179.1(3) . . . . ?
C13 N2 C12 C11 173.1(2) . . . . ?
Ni1 N2 C12 C11 -0.6(3) . . . . ?
C13 N2 C12 C25 -6.7(4) . . . . ?
Ni1 N2 C12 C25 179.67(19) . . . . ?
C10 C11 C12 N2 -0.9(4) . . . . ?
C10 C11 C12 C25 178.9(3) . . . . ?
C12 N2 C13 C14 -79.2(3) . . . . ?
Ni1 N2 C13 C14 95.2(2) . . . . ?
C12 N2 C13 C18 105.8(3) . . . . ?
Ni1 N2 C13 C18 -79.8(3) . . . . ?
C18 C13 C14 C15 -5.2(4) . . . . ?
N2 C13 C14 C15 179.9(2) . . . . ?
C18 C13 C14 C22 172.6(2) . . . . ?
N2 C13 C14 C22 -2.3(4) . . . . ?
C13 C14 C15 C16 0.0(4) . . . . ?
C22 C14 C15 C16 -177.8(3) . . . . ?
C14 C15 C16 C17 3.3(5) . . . . ?
C15 C16 C17 C18 -1.5(5) . . . . ?
C16 C17 C18 C13 -3.6(4) . . . . ?
C16 C17 C18 C19 174.0(3) . . . . ?
C14 C13 C18 C17 6.9(4) . . . . ?
N2 C13 C18 C17 -178.2(2) . . . . ?
C14 C13 C18 C19 -170.6(3) . . . . ?
N2 C13 C18 C19 4.3(4) . . . . ?
C17 C18 C19 C20 107.2(3) . . . . ?
C13 C18 C19 C20 -75.3(3) . . . . ?
C17 C18 C19 C21 -18.9(4) . . . . ?
C13 C18 C19 C21 158.5(3) . . . . ?
C15 C14 C22 C23 83.9(3) . . . . ?
C13 C14 C22 C23 -93.9(3) . . . . ?
C15 C14 C22 C24 -39.9(4) . . . . ?
C13 C14 C22 C24 142.4(3) . . . . ?
N2 C12 C25 C26 116.0(3) . . . . ?
C11 C12 C25 C26 -63.7(3) . . . . ?
N2 C12 C25 C28 -126.2(3) . . . . ?
C11 C12 C25 C28 54.1(3) . . . . ?
N2 C12 C25 C27 -6.4(4) . . . . ?
C11 C12 C25 C27 173.8(2) . . . . ?
N1 C10 C29 C30 -1.4(4) . . . . ?
C11 C10 C29 C30 177.9(2) . . . . ?
N1 C10 C29 C32 119.6(3) . . . . ?
C11 C10 C29 C32 -61.1(3) . . . . ?
N1 C10 C29 C31 -121.2(3) . . . . ?
C11 C10 C29 C31 58.1(3) . . . . ?
C10 N1 C33 C38 97.4(3) . . . . ?
Ni1 N1 C33 C38 -83.3(3) . . . . ?
C10 N1 C33 C34 -89.8(3) . . . . ?
Ni1 N1 C33 C34 89.5(2) . . . . ?
C38 C33 C34 C35 -0.1(4) . . . . ?
N1 C33 C34 C35 -172.8(2) . . . . ?
C38 C33 C34 C42 179.6(2) . . . . ?
N1 C33 C34 C42 7.0(4) . . . . ?
C33 C34 C35 C36 -0.5(4) . . . . ?
C42 C34 C35 C36 179.7(3) . . . . ?
C34 C35 C36 C37 0.2(5) . . . . ?
C35 C36 C37 C38 0.8(5) . . . . ?
C36 C37 C38 C33 -1.4(4) . . . . ?
C36 C37 C38 C39 178.0(3) . . . . ?
C34 C33 C38 C37 1.1(4) . . . . ?
N1 C33 C38 C37 173.7(2) . . . . ?
C34 C33 C38 C39 -178.3(2) . . . . ?
N1 C33 C38 C39 -5.6(4) . . . . ?
C37 C38 C39 C40 -62.3(3) . . . . ?
C33 C38 C39 C40 117.0(3) . . . . ?
C37 C38 C39 C41 61.1(3) . . . . ?
C33 C38 C39 C41 -119.6(3) . . . . ?
C35 C34 C42 C43 79.5(3) . . . . ?
C33 C34 C42 C43 -100.3(3) . . . . ?
C35 C34 C42 C44 -44.6(4) . . . . ?
C33 C34 C42 C44 135.6(3) . . . . ?
C45 C45 C46 C47 -168.1(5) 2_655 . . . ?
